data_7245360
loop_
_publ_author_name
'Peloquin, Andrew J.'
'McMillen, Colin'
'Pennington, William'

_publ_section_title
;
 Isolation of unique heterocycles formed from pyridine-thiocarboxamides as
 diiodine, iodide, or polyiodide salts
;
_journal_name_full CrystEngComm
_journal_paper_doi 10.1039/D2CE00904H
_journal_year 2022
_chemical_formula_moiety 'I, C12 H9 N4 S, 0.5(C4 H6 N2)'
_chemical_formula_sum 'C14 H12 I N5 S'
_chemical_formula_weight 409.25
_space_group_crystal_system orthorhombic
_space_group_IT_number 62
_space_group_name_Hall '-P 2ac 2n'
_space_group_name_H-M_alt 'P n m a'
_atom_sites_solution_hydrogens mixed
_audit_creation_date 2022-03-14
_audit_creation_method
;
Olex2 1.5
(compiled 2021.12.09 svn.r5202d8cf for OlexSys, GUI svn.r6439)
;
_audit_update_record
;
2022-06-27 deposited with the CCDC.	2022-08-18 downloaded from the CCDC.
;
_cell_angle_alpha 90
_cell_angle_beta 90
_cell_angle_gamma 90
_cell_formula_units_Z 4
_cell_length_a 9.8620(2)
_cell_length_b 6.3853(2)
_cell_length_c 25.0333(5)
_cell_measurement_reflns_used 6150
_cell_measurement_temperature 100(2)
_cell_measurement_theta_max 27.3790
_cell_measurement_theta_min 1.6210
_cell_volume 1576.39(7)
_computing_cell_refinement 'SAINT V8.38A (Bruker AXS Inc., 2017)'
_computing_data_collection 'APEX3 v2017.3-0 (Bruker AXS Inc., 2017)'
_computing_data_reduction 'SAINT V8.38A (Bruker AXS Inc., 2017)'
_computing_molecular_graphics 'Olex2 1.5 (Dolomanov et al., 2009)'
_computing_publication_material 'Olex2 1.5 (Dolomanov et al., 2009)'
_computing_structure_refinement 'SHELXL 2018/3 (Sheldrick, 2015<i>b</i>)'
_computing_structure_solution 'SHELXT 2018/2 (Sheldrick, 2015<i>a</i>)'
_diffrn_ambient_temperature 100.15
_diffrn_measured_fraction_theta_full 0.999
_diffrn_measured_fraction_theta_max 0.999
_diffrn_measurement_device_type 'XtaLAB Synergy, Single source at offset/far, HyPix3000'
_diffrn_measurement_method '\f and \w scans'
_diffrn_radiation_type MoK\a
_diffrn_radiation_wavelength 0.71073
_diffrn_reflns_av_R_equivalents 0.0480
_diffrn_reflns_av_unetI/netI 0.0408
_diffrn_reflns_Laue_measured_fraction_full 0.999
_diffrn_reflns_Laue_measured_fraction_max 0.999
_diffrn_reflns_limit_h_max 12
_diffrn_reflns_limit_h_min -12
_diffrn_reflns_limit_k_max 7
_diffrn_reflns_limit_k_min -7
_diffrn_reflns_limit_l_max 31
_diffrn_reflns_limit_l_min -30
_diffrn_reflns_number 11018
_diffrn_reflns_point_group_measured_fraction_full 0.999
_diffrn_reflns_point_group_measured_fraction_max 0.999
_diffrn_reflns_theta_full 25.242
_diffrn_reflns_theta_max 26.371
_diffrn_reflns_theta_min 1.627
_diffrn_source 'micro-focus sealed X-ray tube'
_diffrn_standards_number 0
_exptl_absorpt_coefficient_mu 2.164
_exptl_absorpt_correction_T_max 1.000
_exptl_absorpt_correction_T_min 0.710
_exptl_absorpt_correction_type gaussian
_exptl_absorpt_process_details
;
CrysAlisPro 1.171.40.58a (Rigaku Oxford Diffraction, 2019)
Numerical absorption correction based on gaussian integration over
			a multifaceted crystal model
Empirical absorption correction using spherical harmonics,
 implemented in SCALE3 ABSPACK scaling algorithm.
;
_exptl_crystal_colour yellow
_exptl_crystal_colour_primary yellow
_exptl_crystal_density_diffrn 1.724
_exptl_crystal_density_meas ?
_exptl_crystal_density_method 'not measured'
_exptl_crystal_description block
_exptl_crystal_F_000 800
_exptl_crystal_size_max 0.193
_exptl_crystal_size_mid 0.15
_exptl_crystal_size_min 0.129
_exptl_transmission_factor_max 'not measured'
_exptl_transmission_factor_min 'not measured'
_refine_diff_density_max 0.444
_refine_diff_density_min -0.670
_refine_diff_density_rms 0.128
_refine_ls_extinction_method none
_refine_ls_goodness_of_fit_ref 1.061
_refine_ls_hydrogen_treatment mixed
_refine_ls_matrix_type full
_refine_ls_number_parameters 131
_refine_ls_number_reflns 1756
_refine_ls_number_restraints 0
_refine_ls_restrained_S_all 1.061
_refine_ls_R_factor_all 0.0362
_refine_ls_R_factor_gt 0.0280
_refine_ls_shift/su_max 0.002
_refine_ls_shift/su_mean 0.000
_refine_ls_structure_factor_coef Fsqd
_refine_ls_weighting_details 'w=1/[\s^2^(Fo^2^)+(0.0198P)^2^+0.9690P] where P=(Fo^2^+2Fc^2^)/3'
_refine_ls_weighting_scheme calc
_refine_ls_wR_factor_gt 0.0529
_refine_ls_wR_factor_ref 0.0578
_reflns_Friedel_coverage 0.000
_reflns_number_gt 1508
_reflns_number_total 1756
_reflns_threshold_expression 'I > 2\s(I)'
_cod_data_source_file d2ce00904h2.cif
_cod_data_source_block 4jul20_ajp7_xprep_a
_cod_depositor_comments
;
The following automatic conversions were performed:

data item '_exptl_crystal_density_meas' value 'not measured' was
changed to '?' -- the value is perceived as not measured.

Automatic conversion script
Id: cif_fix_values 7556 2019-12-06 15:28:31Z antanas 
;
_cod_database_code 7245360
_shelx_shelxl_version_number 2018/3
_shelx_space_group_comment
;
The symmetry employed for this shelxl refinement is uniquely defined
by the following loop, which should always be used as a source of
symmetry information in preference to the above space-group names.
They are only intended as comments.
;
_shelx_estimated_absorpt_t_max 0.768
_shelx_estimated_absorpt_t_min 0.680
_olex2_refinement_description
;
1. Others
 Fixed Sof: H14A(0.5) H14B(0.5) H14C(0.5)
2.a Aromatic/amide H refined with riding coordinates:
 C3(H3), C4(H4), C5(H5), C6(H6), C9(H9), C10(H10), C11(H11), C12(H12)
2.b Idealised Me refined as rotating group:
 C14(H14A,H14B,H14C)
;
_olex2_submission_special_instructions 'No special instructions were received'

loop_
_space_group_symop_operation_xyz
'x, y, z'
'-x+1/2, -y, z+1/2'
'-x, y+1/2, -z'
'x+1/2, -y+1/2, -z+1/2'
'-x, -y, -z'
'x-1/2, y, -z-1/2'
'x, -y-1/2, z'
'-x-1/2, y-1/2, z-1/2'

loop_
_atom_site_label
_atom_site_type_symbol
_atom_site_fract_x
_atom_site_fract_y
_atom_site_fract_z
_atom_site_U_iso_or_equiv
_atom_site_adp_type
_atom_site_occupancy
_atom_site_site_symmetry_order
_atom_site_calc_flag
_atom_site_refinement_flags_posn
_atom_site_refinement_flags_adp
_atom_site_refinement_flags_occupancy
_atom_site_disorder_assembly
_atom_site_disorder_group
I1 I 0.91214(2) 0.750000 0.67279(2) 0.02523(11) Uani 1 2 d S T P . .
HN3 H 0.663(4) 0.750000 0.6344(17) 0.033(13) Uiso 1 2 d S . P . .
S1 S 0.26470(9) 0.750000 0.43254(4) 0.0183(2) Uani 1 2 d S T P . .
N1 N 0.3787(3) 0.750000 0.48076(12) 0.0166(7) Uani 1 2 d S T P . .
C1 C 0.3112(3) 0.750000 0.52658(15) 0.0134(8) Uani 1 2 d S T P . .
N2 N 0.1736(3) 0.750000 0.52609(12) 0.0129(7) Uani 1 2 d S T P . .
C2 C 0.3810(3) 0.750000 0.57850(15) 0.0142(8) Uani 1 2 d S T P . .
N3 N 0.5795(3) 0.750000 0.63025(14) 0.0172(7) Uani 1 2 d S T P . .
C3 C 0.5220(4) 0.750000 0.58195(16) 0.0164(9) Uani 1 2 d S T P . .
H3 H 0.576194 0.750000 0.550571 0.020 Uiso 1 2 calc R U P . .
C4 C 0.5094(4) 0.750000 0.67583(16) 0.0193(9) Uani 1 2 d S T P . .
H4 H 0.555673 0.750000 0.709113 0.023 Uiso 1 2 calc R U P . .
N4 N -0.2435(3) 0.750000 0.49420(12) 0.0148(7) Uani 1 2 d S T P . .
C5 C 0.3705(4) 0.750000 0.67450(15) 0.0195(9) Uani 1 2 d S T P . .
H5 H 0.319733 0.750000 0.706753 0.023 Uiso 1 2 calc R U P . .
N5 N 0.5022(4) 0.250000 0.66769(15) 0.0334(10) Uani 1 2 d S T P . .
C6 C 0.3054(4) 0.750000 0.62581(15) 0.0171(9) Uani 1 2 d S T P . .
H6 H 0.209129 0.750000 0.624348 0.021 Uiso 1 2 calc R U P . .
C7 C 0.1312(3) 0.750000 0.47686(15) 0.0142(8) Uani 1 2 d S T P . .
C9 C -0.1091(3) 0.750000 0.50301(16) 0.0145(8) Uani 1 2 d S T P . .
H9 H -0.078065 0.750000 0.538928 0.017 Uiso 1 2 calc R U P . .
C8 C -0.0134(3) 0.750000 0.46247(15) 0.0130(8) Uani 1 2 d S T P . .
C10 C -0.2842(4) 0.750000 0.44316(15) 0.0167(9) Uani 1 2 d S T P . .
H10 H -0.378844 0.750000 0.436144 0.020 Uiso 1 2 calc R U P . .
C11 C -0.1958(4) 0.750000 0.39977(15) 0.0175(9) Uani 1 2 d S T P . .
H11 H -0.229524 0.750000 0.364217 0.021 Uiso 1 2 calc R U P . .
C12 C -0.0575(3) 0.750000 0.40972(15) 0.0158(8) Uani 1 2 d S T P . .
H12 H 0.005817 0.750000 0.381112 0.019 Uiso 1 2 calc R U P . .
C13 C 0.5700(4) 0.250000 0.70416(18) 0.0268(10) Uani 1 2 d S T P . .
C14 C 0.6575(6) 0.250000 0.7512(2) 0.0649(18) Uani 1 2 d S T P . .
H14A H 0.748160 0.299325 0.741208 0.097 Uiso 0.5 1 calc R U P . .
H14B H 0.663916 0.107529 0.765538 0.097 Uiso 0.5 1 calc R U P . .
H14C H 0.619304 0.343146 0.778423 0.097 Uiso 0.5 1 calc R U P . .

loop_
_atom_site_aniso_label
_atom_site_aniso_U_11
_atom_site_aniso_U_22
_atom_site_aniso_U_33
_atom_site_aniso_U_23
_atom_site_aniso_U_13
_atom_site_aniso_U_12
I1 0.01483(15) 0.0432(2) 0.01764(17) 0.000 -0.00103(10) 0.000
S1 0.0124(5) 0.0282(6) 0.0143(5) 0.000 0.0021(4) 0.000
N1 0.0127(15) 0.0230(18) 0.0140(17) 0.000 0.0005(13) 0.000
C1 0.0121(17) 0.0118(19) 0.016(2) 0.000 0.0012(15) 0.000
N2 0.0121(15) 0.0137(16) 0.0128(16) 0.000 0.0012(13) 0.000
C2 0.0113(17) 0.0093(19) 0.022(2) 0.000 -0.0006(16) 0.000
N3 0.0122(17) 0.0172(18) 0.022(2) 0.000 -0.0042(15) 0.000
C3 0.0134(18) 0.016(2) 0.020(2) 0.000 0.0016(16) 0.000
C4 0.019(2) 0.020(2) 0.019(2) 0.000 -0.0007(17) 0.000
N4 0.0133(15) 0.0112(16) 0.0198(18) 0.000 0.0005(13) 0.000
C5 0.0162(19) 0.022(2) 0.021(2) 0.000 0.0011(16) 0.000
N5 0.036(2) 0.027(2) 0.037(3) 0.000 -0.0049(18) 0.000
C6 0.0126(18) 0.016(2) 0.023(2) 0.000 0.0027(16) 0.000
C7 0.0135(17) 0.0108(19) 0.018(2) 0.000 0.0042(16) 0.000
C9 0.0140(18) 0.0113(19) 0.018(2) 0.000 0.0005(16) 0.000
C8 0.0133(18) 0.0104(18) 0.015(2) 0.000 0.0002(15) 0.000
C10 0.0122(18) 0.015(2) 0.022(2) 0.000 -0.0005(16) 0.000
C11 0.0194(19) 0.019(2) 0.014(2) 0.000 -0.0046(16) 0.000
C12 0.0121(18) 0.018(2) 0.018(2) 0.000 0.0039(16) 0.000
C13 0.031(2) 0.021(2) 0.028(3) 0.000 -0.001(2) 0.000
C14 0.085(4) 0.067(4) 0.043(4) 0.000 -0.034(3) 0.000

loop_
_atom_type_symbol
_atom_type_description
_atom_type_scat_dispersion_real
_atom_type_scat_dispersion_imag
_atom_type_scat_source
C C 0.0033 0.0016 'International Tables Vol C Tables 4.2.6.8 and 6.1.1.4'
H H 0.0000 0.0000 'International Tables Vol C Tables 4.2.6.8 and 6.1.1.4'
I I -0.4742 1.8119 'International Tables Vol C Tables 4.2.6.8 and 6.1.1.4'
N N 0.0061 0.0033 'International Tables Vol C Tables 4.2.6.8 and 6.1.1.4'
S S 0.1246 0.1234 'International Tables Vol C Tables 4.2.6.8 and 6.1.1.4'

loop_
_exptl_crystal_face_index_h
_exptl_crystal_face_index_k
_exptl_crystal_face_index_l
_exptl_crystal_face_perp_dist
1.00 0.00 0.00 0.1211
-1.00 0.00 0.00 0.0760
-2.00 1.00 1.99 0.0764
2.00 1.00 0.98 0.0954
0.00 1.00 1.98 0.0922
-2.00 0.00 1.01 0.0730
-2.00 -1.00 -0.98 0.0693
0.00 -1.00 -1.98 0.0572
-1.00 -1.00 -0.98 0.0574
1.00 1.00 0.98 0.1000
-2.01 -2.00 -0.96 0.0555
-1.01 -2.00 -1.96 0.0588
-1.00 0.00 1.00 0.0707
-2.00 -1.00 0.02 0.0630
-1.00 0.00 2.00 0.0627
-1.00 -1.00 2.02 0.0674
1.00 0.00 -2.00 0.1043
1.00 1.00 -2.02 0.0922
-1.00 -2.00 2.04 0.0630
0.00 -1.00 0.02 0.0557
1.00 -2.00 -1.97 0.0579
0.00 -1.00 2.02 0.0592
1.00 -2.00 1.03 0.0474
0.00 1.00 -2.02 0.0795
0.00 0.00 1.00 0.0767
0.00 0.00 -1.00 0.0526
1.00 -1.00 -0.99 0.0675

loop_
_geom_angle_atom_site_label_1
_geom_angle_atom_site_label_2
_geom_angle_atom_site_label_3
_geom_angle
_geom_angle_site_symmetry_1
_geom_angle_site_symmetry_3
_geom_angle_publ_flag
N1 S1 C7 92.85(17) . . ?
C1 N1 S1 106.9(2) . . ?
N1 C1 N2 119.6(3) . . ?
N1 C1 C2 122.0(3) . . ?
N2 C1 C2 118.4(3) . . ?
C7 N2 C1 109.3(3) . . ?
C3 C2 C1 121.4(3) . . ?
C3 C2 C6 118.6(3) . . ?
C6 C2 C1 119.9(3) . . ?
C3 N3 HN3 122(3) . . ?
C4 N3 HN3 114(3) . . ?
C4 N3 C3 123.7(3) . . ?
C2 C3 H3 120.7 . . ?
N3 C3 C2 118.7(4) . . ?
N3 C3 H3 120.7 . . ?
N3 C4 H4 120.1 . . ?
N3 C4 C5 119.8(4) . . ?
C5 C4 H4 120.1 . . ?
C10 N4 C9 116.9(3) . . ?
C4 C5 H5 120.4 . . ?
C4 C5 C6 119.2(4) . . ?
C6 C5 H5 120.4 . . ?
C2 C6 H6 120.0 . . ?
C5 C6 C2 120.0(3) . . ?
C5 C6 H6 120.0 . . ?
N2 C7 S1 111.4(3) . . ?
N2 C7 C8 122.9(3) . . ?
C8 C7 S1 125.7(3) . . ?
N4 C9 H9 118.3 . . ?
N4 C9 C8 123.5(3) . . ?
C8 C9 H9 118.3 . . ?
C9 C8 C7 118.8(3) . . ?
C9 C8 C12 118.9(3) . . ?
C12 C8 C7 122.4(3) . . ?
N4 C10 H10 118.1 . . ?
N4 C10 C11 123.8(3) . . ?
C11 C10 H10 118.1 . . ?
C10 C11 H11 120.8 . . ?
C12 C11 C10 118.4(4) . . ?
C12 C11 H11 120.8 . . ?
C8 C12 H12 120.7 . . ?
C11 C12 C8 118.6(3) . . ?
C11 C12 H12 120.7 . . ?
N5 C13 C14 180.0(5) . . ?
C13 C14 H14A 109.5(6) . 7_565 ?
C13 C14 H14A 109.5 . . ?
C13 C14 H14B 109.5 . . ?
C13 C14 H14B 109.5(3) . 7_565 ?
C13 C14 H14C 109.5 . . ?
C13 C14 H14C 109.5(9) . 7_565 ?
H14A C14 H14A 37.5 . 7_565 ?
H14A C14 H14B 109.5 7_565 7_565 ?
H14A C14 H14B 109.5 . . ?
H14A C14 H14B 74.7 . 7_565 ?
H14A C14 H14C 136.3 . 7_565 ?
H14A C14 H14C 109.5 7_565 7_565 ?
H14A C14 H14C 109.5 . . ?
H14B C14 H14A 74.7 . 7_565 ?
H14B C14 H14B 136.3 . 7_565 ?
H14B C14 H14C 37.5 . 7_565 ?
H14B C14 H14C 109.5 . . ?
H14B C14 H14C 109.5 7_565 7_565 ?
H14C C14 H14A 136.3 . 7_565 ?
H14C C14 H14B 37.5 . 7_565 ?
H14C C14 H14C 74.7 . 7_565 ?

loop_
_geom_bond_atom_site_label_1
_geom_bond_atom_site_label_2
_geom_bond_distance
_geom_bond_site_symmetry_2
_geom_bond_publ_flag
S1 N1 1.650(3) . ?
S1 C7 1.722(4) . ?
N1 C1 1.326(4) . ?
C1 N2 1.357(4) . ?
C1 C2 1.471(5) . ?
N2 C7 1.302(5) . ?
C2 C3 1.394(5) . ?
C2 C6 1.399(5) . ?
N3 HN3 0.83(4) . ?
N3 C3 1.335(5) . ?
N3 C4 1.334(5) . ?
C3 H3 0.9500 . ?
C4 H4 0.9500 . ?
C4 C5 1.370(5) . ?
N4 C9 1.343(4) . ?
N4 C10 1.339(5) . ?
C5 H5 0.9500 . ?
C5 C6 1.378(5) . ?
N5 C13 1.131(5) . ?
C6 H6 0.9500 . ?
C7 C8 1.471(5) . ?
C9 H9 0.9500 . ?
C9 C8 1.386(5) . ?
C8 C12 1.390(5) . ?
C10 H10 0.9500 . ?
C10 C11 1.392(5) . ?
C11 H11 0.9500 . ?
C11 C12 1.387(5) . ?
C12 H12 0.9500 . ?
C13 C14 1.460(6) . ?
C14 H14A 0.98(3) 7_565 ?
C14 H14A 0.9800 . ?
C14 H14B 0.980(13) 7_565 ?
C14 H14B 0.9800 . ?
C14 H14C 0.9800 . ?
C14 H14C 0.98(4) 7_565 ?

loop_
_geom_hbond_atom_site_label_D
_geom_hbond_atom_site_label_H
_geom_hbond_atom_site_label_A
_geom_hbond_distance_DH
_geom_hbond_distance_HA
_geom_hbond_distance_DA
_geom_hbond_angle_DHA
_geom_hbond_site_symmetry_A
_geom_hbond_publ_flag
N3 HN3 I1 0.83(4) 2.64(4) 3.449(3) 166(4) . yes
C3 H3 N4 0.95 2.27 3.190(5) 162.7 1_655 yes
C4 H4 I1 0.95 3.28 3.909(4) 125.7 6_557 yes
C5 H5 I1 0.95 3.15 3.845(4) 131.4 6_557 yes
C10 H10 N1 0.95 2.64 3.455(5) 144.3 1_455 yes

loop_
_geom_torsion_atom_site_label_1
_geom_torsion_atom_site_label_2
_geom_torsion_atom_site_label_3
_geom_torsion_atom_site_label_4
_geom_torsion
_geom_torsion_site_symmetry_1
_geom_torsion_site_symmetry_2
_geom_torsion_site_symmetry_3
_geom_torsion_site_symmetry_4
_geom_torsion_publ_flag
S1 N1 C1 N2 0.000(1) . . . . ?
S1 N1 C1 C2 180.000(1) . . . . ?
S1 C7 C8 C9 180.000(1) . . . . ?
S1 C7 C8 C12 0.000(1) . . . . ?
N1 S1 C7 N2 0.000(1) . . . . ?
N1 S1 C7 C8 180.000(1) . . . . ?
N1 C1 N2 C7 0.000(1) . . . . ?
N1 C1 C2 C3 0.000(1) . . . . ?
N1 C1 C2 C6 180.000(1) . . . . ?
C1 N2 C7 S1 0.000(1) . . . . ?
C1 N2 C7 C8 180.000(1) . . . . ?
C1 C2 C3 N3 180.000(1) . . . . ?
C1 C2 C6 C5 180.000(1) . . . . ?
N2 C1 C2 C3 180.000(1) . . . . ?
N2 C1 C2 C6 0.000(1) . . . . ?
N2 C7 C8 C9 0.000(1) . . . . ?
N2 C7 C8 C12 180.000(1) . . . . ?
C2 C1 N2 C7 180.000(1) . . . . ?
N3 C4 C5 C6 0.000(2) . . . . ?
C3 C2 C6 C5 0.000(2) . . . . ?
C3 N3 C4 C5 0.000(2) . . . . ?
C4 N3 C3 C2 0.000(2) . . . . ?
C4 C5 C6 C2 0.000(2) . . . . ?
N4 C9 C8 C7 180.000(1) . . . . ?
N4 C9 C8 C12 0.000(1) . . . . ?
N4 C10 C11 C12 0.000(1) . . . . ?
C6 C2 C3 N3 0.000(1) . . . . ?
C7 S1 N1 C1 0.000(1) . . . . ?
C7 C8 C12 C11 180.000(1) . . . . ?
C9 N4 C10 C11 0.000(1) . . . . ?
C9 C8 C12 C11 0.000(1) . . . . ?
C10 N4 C9 C8 0.000(1) . . . . ?
C10 C11 C12 C8 0.000(1) . . . . ?
